data_7004384
loop_
_publ_author_name
'Wei, Xuehong'
'Cheng, Yanxiang'
'Hitchcock, Peter B.'
'Lappert, Michael F.'

_publ_section_title
;
 Syntheses, structures and reactions of a series of
 \b-diketiminatoyttrium compounds
;
_journal_issue 38
_journal_name_full 'Dalton Transactions'
_journal_page_first 5235
_journal_page_last 5246
_journal_paper_doi 10.1039/b806451b
_journal_year 2008
_chemical_compound_source 'synthesis as described'
_chemical_formula_moiety 'C38 H94 Cl6 Li2 O6 Si4 Y2'
_chemical_formula_sum 'C38 H94 Cl6 Li2 O6 Si4 Y2'
_chemical_formula_weight 1163.89
_space_group_IT_number 14
_symmetry_cell_setting monoclinic
_symmetry_Int_Tables_number 14
_symmetry_space_group_name_Hall '-P 2ybc'
_symmetry_space_group_name_H-M 'P 1 21/c 1'
_atom_sites_solution_hydrogens geom
_atom_sites_solution_primary direct
_atom_sites_solution_secondary difmap
_audit_conform_dict_location ftp://ftp.iucr.org/pub/cif_core.dic
_audit_conform_dict_name cif_core.dic
_audit_conform_dict_version 2.2
_audit_creation_date 2003-07-11T15:43:49-00:00
_audit_creation_method 'WinGX routine CIF_UPDATE'
_cell_angle_alpha 90
_cell_angle_beta 99.532(1)
_cell_angle_gamma 90
_cell_formula_units_Z 2
_cell_length_a 14.8150(3)
_cell_length_b 20.0248(3)
_cell_length_c 10.6476(2)
_cell_measurement_reflns_used 18182
_cell_measurement_temperature 173(2)
_cell_measurement_theta_max 25.028
_cell_measurement_theta_min 3.705
_cell_measurement_wavelength 0.71073
_cell_volume 3115.18(10)
_computing_cell_refinement 'HKL Scalepack (Otwinowski & Minor 1997)'
_computing_data_collection 'Collect (Nonius BV, 1997-2000)'
_computing_data_reduction 'HKL Denzo and Scalepack (Otwinowski & Minor 1997)'
_computing_molecular_graphics 'Ortep-3 for Windows (Farrugia, 1997)'
_computing_publication_material 'WinGX publication routines (Farrugia, 1999)'
_computing_structure_refinement 'SHELXL-97 (Sheldrick, 1997)'
_computing_structure_solution 'SHELXS-97 (Sheldrick, 1997)'
_diffrn_ambient_temperature 173(2)
_diffrn_detector 'CCD plate'
_diffrn_measured_fraction_theta_full 0.993
_diffrn_measured_fraction_theta_max 0.993
_diffrn_measurement_device '95mm CCD camera on \k-goniostat'
_diffrn_measurement_device_type KappaCCD
_diffrn_measurement_method 'CCD rotation images, thick slices'
_diffrn_orient_matrix_type 'by Nonius Collect from scalepack cell'
_diffrn_orient_matrix_UB_11 0.697149E-1
_diffrn_orient_matrix_UB_12 0.339942E-1
_diffrn_orient_matrix_UB_13 0.101047E-1
_diffrn_orient_matrix_UB_21 0.12912E-1
_diffrn_orient_matrix_UB_22 -0.53466E-2
_diffrn_orient_matrix_UB_23 -0.649475E-1
_diffrn_orient_matrix_UB_31 -0.635799E-1
_diffrn_orient_matrix_UB_32 0.361886E-1
_diffrn_orient_matrix_UB_33 -0.190875E-1
_diffrn_radiation_monochromator graphite
_diffrn_radiation_probe x-ray
_diffrn_radiation_type MoK\a
_diffrn_radiation_wavelength 0.71073
_diffrn_reflns_av_R_equivalents 0.0673
_diffrn_reflns_av_unetI/netI 0.042
_diffrn_reflns_limit_h_max 17
_diffrn_reflns_limit_h_min -15
_diffrn_reflns_limit_k_max 23
_diffrn_reflns_limit_k_min -23
_diffrn_reflns_limit_l_max 12
_diffrn_reflns_limit_l_min -12
_diffrn_reflns_number 32120
_diffrn_reflns_theta_full 25.02
_diffrn_reflns_theta_max 25.02
_diffrn_reflns_theta_min 3.73
_diffrn_source 'Enraf Nonius FR590'
_exptl_absorpt_coefficient_mu 2.222
_exptl_absorpt_correction_T_max 0.6448
_exptl_absorpt_correction_T_min 0.5051
_exptl_absorpt_correction_type multi-scan
_exptl_absorpt_process_details
;
[c.f. r.h. blessing, acta cryst. (1995), a51, 33-38]
;
_exptl_crystal_colour colourless
_exptl_crystal_density_diffrn 1.241
_exptl_crystal_density_method 'not measured'
_exptl_crystal_description prism
_exptl_crystal_F_000 1224
_exptl_crystal_size_max 0.3
_exptl_crystal_size_mid 0.25
_exptl_crystal_size_min 0.2
_refine_diff_density_max 1.011
_refine_diff_density_min -0.724
_refine_diff_density_rms 0.092
_refine_ls_extinction_method none
_refine_ls_goodness_of_fit_ref 1.035
_refine_ls_hydrogen_treatment constr
_refine_ls_matrix_type full
_refine_ls_number_parameters 227
_refine_ls_number_reflns 5466
_refine_ls_number_restraints 23
_refine_ls_restrained_S_all 1.076
_refine_ls_R_factor_all 0.0737
_refine_ls_R_factor_gt 0.0551
_refine_ls_shift/su_max 0.001
_refine_ls_shift/su_mean 0
_refine_ls_structure_factor_coef Fsqd
_refine_ls_weighting_details 'calc w=1/[\s^2^(Fo^2^)+(0.0557P)^2^+11.0376P] where P=(Fo^2^+2Fc^2^)/3'
_refine_ls_weighting_scheme calc
_refine_ls_wR_factor_gt 0.1285
_refine_ls_wR_factor_ref 0.1385
_reflns_number_gt 4454
_reflns_number_total 5466
_reflns_threshold_expression >2sigma(I)
_cod_data_source_file b806451b.txt
_cod_data_source_block (8)-jul1303
_cod_original_sg_symbol_H-M P2(1)/c
_cod_database_code 7004384

loop_
_symmetry_equiv_pos_as_xyz
'x, y, z'
'-x, y+1/2, -z+1/2'
'-x, -y, -z'
'x, -y-1/2, z-1/2'

loop_
_atom_site_label
_atom_site_type_symbol
_atom_site_fract_x
_atom_site_fract_y
_atom_site_fract_z
_atom_site_U_iso_or_equiv
_atom_site_adp_type
_atom_site_occupancy
_atom_site_symmetry_multiplicity
_atom_site_calc_flag
_atom_site_refinement_flags
_atom_site_disorder_assembly
_atom_site_disorder_group
Y Y 0.35594(3) 0.51109(2) 0.43892(4) 0.02545(15) Uani 1 1 d . . .
Li Li 0.2446(7) 0.3829(5) 0.2338(9) 0.049(2) Uani 1 1 d . A .
Cl1 Cl 0.50725(8) 0.58514(6) 0.48845(11) 0.0322(3) Uani 1 1 d . . .
Cl2 Cl 0.35166(9) 0.47093(7) 0.20412(11) 0.0378(3) Uani 1 1 d . . .
Cl3 Cl 0.24232(9) 0.41126(7) 0.44916(12) 0.0398(3) Uani 1 1 d . . .
Si1 Si 0.27538(11) 0.66190(7) 0.25889(15) 0.0393(4) Uani 1 1 d . . .
Si2 Si 0.14299(10) 0.60104(8) 0.42929(17) 0.0432(4) Uani 1 1 d . . .
O1 O 0.3619(3) 0.51577(18) 0.6597(3) 0.0367(8) Uani 1 1 d . . .
O2 O 0.3036(3) 0.3000(2) 0.1972(5) 0.0714(14) Uani 1 1 d D . .
O3 O 0.1281(4) 0.3835(3) 0.1205(5) 0.0853(17) Uani 1 1 d D . .
C1 C 0.2617(3) 0.6095(2) 0.3986(5) 0.0328(11) Uani 1 1 d . . .
H1 H 0.2892 0.639 0.4707 0.039 Uiso 1 1 calc R . .
C2 C 0.2618(5) 0.7535(3) 0.2878(8) 0.070(2) Uani 1 1 d . . .
H2C H 0.2007 0.7619 0.3083 0.104 Uiso 1 1 calc R . .
H2B H 0.2693 0.7785 0.2111 0.104 Uiso 1 1 calc R . .
H2A H 0.3083 0.7678 0.3591 0.104 Uiso 1 1 calc R . .
C3 C 0.1901(5) 0.6399(4) 0.1131(6) 0.070(2) Uani 1 1 d . . .
H3C H 0.1981 0.5931 0.0906 0.106 Uiso 1 1 calc R . .
H3B H 0.2 0.6687 0.0421 0.106 Uiso 1 1 calc R . .
H3A H 0.1279 0.6466 0.1308 0.106 Uiso 1 1 calc R . .
C4 C 0.3892(4) 0.6558(3) 0.2055(6) 0.0495(15) Uani 1 1 d . . .
H4C H 0.4374 0.67 0.2749 0.074 Uiso 1 1 calc R . .
H4B H 0.3897 0.6848 0.1315 0.074 Uiso 1 1 calc R . .
H4A H 0.4001 0.6095 0.1823 0.074 Uiso 1 1 calc R . .
C5 C 0.0742(5) 0.5427(4) 0.3134(7) 0.069(2) Uani 1 1 d . . .
H5C H 0.072 0.5598 0.2266 0.103 Uiso 1 1 calc R . .
H5B H 0.0118 0.5395 0.3324 0.103 Uiso 1 1 calc R . .
H5A H 0.1027 0.4984 0.3204 0.103 Uiso 1 1 calc R . .
C6 C 0.1406(4) 0.5667(4) 0.5932(7) 0.0606(18) Uani 1 1 d . . .
H6C H 0.1699 0.5227 0.6012 0.091 Uiso 1 1 calc R . .
H6B H 0.077 0.5626 0.6066 0.091 Uiso 1 1 calc R . .
H6A H 0.1736 0.597 0.657 0.091 Uiso 1 1 calc R . .
C7 C 0.0753(5) 0.6809(4) 0.4224(9) 0.076(2) Uani 1 1 d . . .
H7C H 0.1057 0.712 0.4868 0.113 Uiso 1 1 calc R . .
H7B H 0.0135 0.6712 0.4392 0.113 Uiso 1 1 calc R . .
H7A H 0.0714 0.7009 0.3377 0.113 Uiso 1 1 calc R . .
C8 C 0.3848(4) 0.5750(3) 0.7394(5) 0.0492(15) Uani 1 1 d . . .
H8B H 0.3438 0.6127 0.7086 0.059 Uiso 1 1 calc R . .
H8A H 0.4489 0.5888 0.739 0.059 Uiso 1 1 calc R . .
C9 C 0.3718(5) 0.5543(4) 0.8699(6) 0.0634(19) Uani 1 1 d . . .
H9B H 0.3075 0.5605 0.8821 0.076 Uiso 1 1 calc R . .
H9A H 0.4126 0.5796 0.9361 0.076 Uiso 1 1 calc R . .
C10 C 0.3972(5) 0.4812(4) 0.8723(6) 0.0642(19) Uani 1 1 d . . .
H10B H 0.4644 0.4751 0.8861 0.077 Uiso 1 1 calc R . .
H10A H 0.3717 0.4569 0.9395 0.077 Uiso 1 1 calc R . .
C11 C 0.3542(5) 0.4585(3) 0.7426(5) 0.0490(15) Uani 1 1 d . . .
H11B H 0.3871 0.4193 0.7155 0.059 Uiso 1 1 calc R . .
H11A H 0.2893 0.4463 0.741 0.059 Uiso 1 1 calc R . .
C12 C 0.4013(5) 0.2911(5) 0.2210(8) 0.084(2) Uiso 1 1 d D . .
H12B H 0.4296 0.3265 0.2796 0.101 Uiso 1 1 calc R . .
H12A H 0.4161 0.2474 0.2629 0.101 Uiso 1 1 calc R . .
C13 C 0.4389(7) 0.2937(5) 0.1052(9) 0.100(3) Uiso 1 1 d D . .
H13C H 0.4126 0.2577 0.0483 0.15 Uiso 1 1 calc R . .
H13B H 0.5055 0.2883 0.1248 0.15 Uiso 1 1 calc R . .
H13A H 0.4242 0.3369 0.0635 0.15 Uiso 1 1 calc R . .
C14 C 0.2608(7) 0.2452(5) 0.1320(10) 0.105(3) Uiso 1 1 d D . .
H14B H 0.3053 0.219 0.0925 0.126 Uiso 1 1 calc R . .
H14A H 0.2109 0.2601 0.0642 0.126 Uiso 1 1 calc R . .
C15 C 0.2244(12) 0.2053(8) 0.2257(15) 0.198(7) Uiso 1 1 d D . .
H15C H 0.2748 0.19 0.2909 0.297 Uiso 1 1 calc R . .
H15B H 0.1919 0.1666 0.1839 0.297 Uiso 1 1 calc R . .
H15A H 0.182 0.2324 0.2658 0.297 Uiso 1 1 calc R . .
C16 C 0.0373(8) 0.3650(7) 0.1487(11) 0.139(4) Uiso 1 1 d D A .
H16B H -0.0002 0.4059 0.1491 0.167 Uiso 1 1 calc R . .
H16A H 0.0064 0.3356 0.08 0.167 Uiso 1 1 calc R . .
C17 C 0.0406(9) 0.3340(6) 0.2593(12) 0.134(4) Uiso 1 1 d D . .
H17C H 0.0737 0.2917 0.2576 0.2 Uiso 1 1 calc R A .
H17B H -0.0217 0.325 0.2744 0.2 Uiso 1 1 calc R . .
H17A H 0.0724 0.3623 0.3278 0.2 Uiso 1 1 calc R . .
C18 C 0.118(2) 0.3798(14) -0.0149(16) 0.222(19) Uiso 0.52(2) 1 d PD A 1
H18A H 0.1506 0.3406 -0.0418 0.266 Uiso 0.52(2) 1 calc PR A 1
H18B H 0.0524 0.3768 -0.0536 0.266 Uiso 0.52(2) 1 calc PR A 1
C19 C 0.1540(10) 0.4356(8) -0.0473(14) 0.153(5) Uiso 0.52(2) 1 d PD A 1
H19A H 0.1448 0.4391 -0.1403 0.23 Uiso 0.52(2) 1 calc PR A 1
H19B H 0.2197 0.4358 -0.0136 0.23 Uiso 0.52(2) 1 calc PR A 1
H19C H 0.1247 0.4735 -0.0122 0.23 Uiso 0.52(2) 1 calc PR A 1
C18A C 0.0931(15) 0.4334(12) 0.024(2) 0.152(13) Uiso 0.48(2) 1 d PD A 2
H18C H 0.0332 0.4195 -0.0245 0.183 Uiso 0.48(2) 1 calc PR A 2
H18D H 0.0862 0.4774 0.064 0.183 Uiso 0.48(2) 1 calc PR A 2
C19A C 0.1540(10) 0.4356(8) -0.0473(14) 0.153(5) Uiso 0.48(2) 1 d PD A 2
H19D H 0.1386 0.4707 -0.1113 0.23 Uiso 0.48(2) 1 calc PR A 2
H19E H 0.1567 0.3924 -0.09 0.23 Uiso 0.48(2) 1 calc PR A 2
H19F H 0.2137 0.4453 0.0044 0.23 Uiso 0.48(2) 1 calc PR A 2

loop_
_atom_site_aniso_label
_atom_site_aniso_U_11
_atom_site_aniso_U_22
_atom_site_aniso_U_33
_atom_site_aniso_U_23
_atom_site_aniso_U_13
_atom_site_aniso_U_12
Y 0.0284(3) 0.0267(3) 0.0199(2) -0.00007(18) 0.00014(17) 0.00007(19)
Li 0.048(6) 0.050(6) 0.045(5) -0.013(5) -0.001(4) 0.000(5)
Cl1 0.0314(6) 0.0269(6) 0.0361(6) 0.0003(5) -0.0015(5) 0.0000(5)
Cl2 0.0480(8) 0.0420(7) 0.0223(6) -0.0047(5) 0.0029(5) -0.0026(6)
Cl3 0.0435(7) 0.0367(7) 0.0385(7) 0.0026(6) 0.0043(6) -0.0095(6)
Si1 0.0442(9) 0.0308(8) 0.0398(8) 0.0094(6) -0.0019(7) -0.0033(6)
Si2 0.0314(8) 0.0381(9) 0.0593(10) 0.0064(7) 0.0056(7) 0.0026(6)
O1 0.052(2) 0.039(2) 0.0193(17) -0.0016(15) 0.0046(15) -0.0014(17)
O2 0.077(3) 0.041(3) 0.095(4) -0.028(3) 0.013(3) -0.007(2)
O3 0.068(3) 0.101(4) 0.078(4) -0.021(3) -0.016(3) -0.010(3)
C1 0.034(3) 0.029(3) 0.034(3) 0.001(2) 0.001(2) -0.001(2)
C2 0.072(5) 0.041(4) 0.098(6) 0.016(4) 0.022(4) 0.002(3)
C3 0.067(5) 0.085(5) 0.052(4) 0.026(4) -0.012(3) -0.014(4)
C4 0.062(4) 0.044(3) 0.043(3) 0.008(3) 0.009(3) -0.006(3)
C5 0.043(4) 0.069(5) 0.087(5) 0.008(4) -0.007(4) -0.016(3)
C6 0.047(4) 0.070(5) 0.070(4) 0.011(4) 0.025(3) 0.000(3)
C7 0.050(4) 0.062(5) 0.118(7) 0.016(5) 0.023(4) 0.017(3)
C8 0.059(4) 0.052(4) 0.037(3) -0.017(3) 0.008(3) -0.004(3)
C9 0.077(5) 0.085(5) 0.030(3) -0.015(3) 0.014(3) 0.003(4)
C10 0.082(5) 0.084(5) 0.027(3) 0.008(3) 0.008(3) 0.000(4)
C11 0.067(4) 0.054(4) 0.027(3) 0.010(3) 0.011(3) -0.003(3)

loop_
_atom_type_symbol
_atom_type_description
_atom_type_scat_dispersion_real
_atom_type_scat_dispersion_imag
_atom_type_scat_source
C C 0.0033 0.0016 'International Tables Vol C Tables 4.2.6.8 and 6.1.1.4'
H H 0 0 'International Tables Vol C Tables 4.2.6.8 and 6.1.1.4'
Cl Cl 0.1484 0.1585 'International Tables Vol C Tables 4.2.6.8 and 6.1.1.4'
O O 0.0106 0.006 'International Tables Vol C Tables 4.2.6.8 and 6.1.1.4'
Si Si 0.0817 0.0704 'International Tables Vol C Tables 4.2.6.8 and 6.1.1.4'
Y Y -2.7962 3.5667 'International Tables Vol C Tables 4.2.6.8 and 6.1.1.4'
Li Li -0.0003 0.0001 'International Tables Vol C Tables 4.2.6.8 and 6.1.1.4'

loop_
_geom_angle_atom_site_label_1
_geom_angle_atom_site_label_2
_geom_angle_atom_site_label_3
_geom_angle
_geom_angle_site_symmetry_1
_geom_angle_site_symmetry_3
_geom_angle_publ_flag
O1 Y C1 94.03(15) . . ?
O1 Y Cl2 164.39(9) . . ?
C1 Y Cl2 99.17(12) . . ?
O1 Y Cl3 84.63(9) . . ?
C1 Y Cl3 105.86(12) . . ?
Cl2 Y Cl3 83.77(4) . . ?
O1 Y Cl1 83.61(9) . . ?
C1 Y Cl1 91.34(12) . . ?
Cl2 Y Cl1 104.27(4) . . ?
Cl3 Y Cl1 159.77(4) . . ?
O1 Y Cl1 81.13(9) . 3_666 ?
C1 Y Cl1 168.17(12) . 3_666 ?
Cl2 Y Cl1 87.39(4) . 3_666 ?
Cl3 Y Cl1 84.53(4) . 3_666 ?
Cl1 Y Cl1 77.44(4) . 3_666 ?
O3 Li O2 105.3(5) . . ?
O3 Li Cl3 116.6(5) . . ?
O2 Li Cl3 118.5(5) . . ?
O3 Li Cl2 116.7(5) . . ?
O2 Li Cl2 105.6(5) . . ?
Cl3 Li Cl2 93.8(3) . . ?
Y Cl1 Y 102.56(4) . 3_666 ?
Li Cl2 Y 90.7(2) . . ?
Li Cl3 Y 91.7(3) . . ?
C1 Si1 C4 115.4(2) . . ?
C1 Si1 C2 113.0(3) . . ?
C4 Si1 C2 103.9(3) . . ?
C1 Si1 C3 112.4(3) . . ?
C4 Si1 C3 104.5(3) . . ?
C2 Si1 C3 106.7(4) . . ?
C1 Si2 C5 111.8(3) . . ?
C1 Si2 C6 111.2(3) . . ?
C5 Si2 C6 107.0(3) . . ?
C1 Si2 C7 115.6(3) . . ?
C5 Si2 C7 106.0(4) . . ?
C6 Si2 C7 104.7(4) . . ?
C11 O1 C8 108.6(4) . . ?
C11 O1 Y 125.5(3) . . ?
C8 O1 Y 125.5(3) . . ?
C14 O2 C12 110.5(6) . . ?
C14 O2 Li 126.1(6) . . ?
C12 O2 Li 122.9(5) . . ?
C18 O3 C16 104.2(11) . . ?
C18A O3 C16 94.9(9) . . ?
C18 O3 Li 124.4(13) . . ?
C18A O3 Li 128.1(12) . . ?
C16 O3 Li 128.4(7) . . ?
Si2 C1 Si1 115.2(3) . . ?
Si2 C1 Y 115.6(2) . . ?
Si1 C1 Y 117.8(2) . . ?
O1 C8 C9 105.1(5) . . ?
C8 C9 C10 102.5(5) . . ?
C11 C10 C9 102.2(5) . . ?
O1 C11 C10 104.8(5) . . ?
C13 C12 O2 111.5(7) . . ?
O2 C14 C15 106.3(10) . . ?
C17 C16 O3 113.5(11) . . ?
C19 C18 O3 104.0(16) . . ?

loop_
_geom_bond_atom_site_label_1
_geom_bond_atom_site_label_2
_geom_bond_distance
_geom_bond_site_symmetry_2
_geom_bond_publ_flag
Y O1 2.340(3) . ?
Y C1 2.412(5) . ?
Y Cl2 2.6169(12) . ?
Y Cl3 2.6272(13) . ?
Y Cl1 2.6665(13) . ?
Y Cl1 2.8107(12) 3_666 ?
Li O3 1.936(11) . ?
Li O2 1.944(11) . ?
Li Cl3 2.368(10) . ?
Li Cl2 2.427(11) . ?
Cl1 Y 2.8107(12) 3_666 ?
Si1 C1 1.859(5) . ?
Si1 C4 1.870(6) . ?
Si1 C2 1.876(7) . ?
Si1 C3 1.884(7) . ?
Si2 C1 1.849(5) . ?
Si2 C5 1.873(7) . ?
Si2 C6 1.881(7) . ?
Si2 C7 1.882(7) . ?
O1 C11 1.463(7) . ?
O1 C8 1.465(6) . ?
O2 C14 1.394(9) . ?
O2 C12 1.439(8) . ?
O3 C18 1.426(15) . ?
O3 C18A 1.463(15) . ?
O3 C16 1.473(10) . ?
C8 C9 1.492(8) . ?
C9 C10 1.510(10) . ?
C10 C11 1.494(8) . ?
C12 C13 1.435(10) . ?
C14 C15 1.450(13) . ?
C16 C17 1.325(11) . ?
C18 C19 1.311(16) . ?
